data_4024182
loop_
_publ_author_name
'Tao Han'
'Chuan-Feng Chen'

_publ_section_title
;
 Selective Templated Complexation of a Cylindrical Macrotricyclic
 Host with Neutral Guests: Three Cation-Controlled Switchable
 Processes
;
_journal_name_full 'Journal of Organic Chemistry'
_journal_page_first 7287
_journal_page_last 7293
_journal_paper_doi 10.1021/jo071195x
_journal_volume 72
_journal_year 2007
_chemical_formula_sum 'C80 H100.17 F12 N2 O17.08 P2'
_chemical_formula_weight 1653.06
_chemical_name_systematic
; 
 ? 
;
_space_group_IT_number 147
_symmetry_cell_setting trigonal
_symmetry_space_group_name_Hall '-P 3'
_symmetry_space_group_name_H-M 'P -3'
_atom_sites_solution_hydrogens geom
_atom_sites_solution_primary direct
_atom_sites_solution_secondary difmap
_audit_creation_method SHELXL-97
_cell_angle_alpha 90.00
_cell_angle_beta 90.00
_cell_angle_gamma 120.00
_cell_formula_units_Z 6
_cell_length_a 29.938(3)
_cell_length_b 29.938(3)
_cell_length_c 17.0369(16)
_cell_measurement_reflns_used 31360
_cell_measurement_temperature 113(2)
_cell_measurement_theta_max 27.8
_cell_measurement_theta_min 1.4
_cell_volume 13224(2)
_computing_cell_refinement 'CrystalClear (Rigaku/MSC Inc., 2005)'
_computing_data_collection 'CrystalClear (Rigaku/MSC Inc., 2005)'
_computing_data_reduction 'CrystalClear (Rigaku/MSC Inc., 2005)'
_computing_publication_material 'CrystalStructure 3.7.0'
_computing_structure_refinement 'SHELXL-97 (Sheldrick, 1997)'
_computing_structure_solution 'SHELXS-97 (Sheldrick, 1990)'
_diffrn_ambient_temperature 113(2)
_diffrn_detector_area_resol_mean 7.31
_diffrn_measured_fraction_theta_full 1.000
_diffrn_measured_fraction_theta_max 1.000
_diffrn_measurement_device_type 'Rigaku Saturn'
_diffrn_measurement_method \w
_diffrn_radiation_monochromator confocal
_diffrn_radiation_source 'rotating anode'
_diffrn_radiation_type MoK\a
_diffrn_radiation_wavelength 0.71070
_diffrn_reflns_av_R_equivalents 0.0510
_diffrn_reflns_av_sigmaI/netI 0.0772
_diffrn_reflns_limit_h_max 35
_diffrn_reflns_limit_h_min -35
_diffrn_reflns_limit_k_max 34
_diffrn_reflns_limit_k_min -35
_diffrn_reflns_limit_l_max 16
_diffrn_reflns_limit_l_min -20
_diffrn_reflns_number 99215
_diffrn_reflns_theta_full 25.00
_diffrn_reflns_theta_max 25.00
_diffrn_reflns_theta_min 1.43
_exptl_absorpt_coefficient_mu 0.137
_exptl_absorpt_correction_T_max 0.9732
_exptl_absorpt_correction_T_min 0.9653
_exptl_absorpt_correction_type multi-scan
_exptl_absorpt_process_details 'Jacobson, R. (1998) Private communication'
_exptl_crystal_colour Red
_exptl_crystal_density_diffrn 1.245
_exptl_crystal_density_method 'not measured'
_exptl_crystal_description Block
_exptl_crystal_F_000 5213
_exptl_crystal_size_max 0.26
_exptl_crystal_size_mid 0.22
_exptl_crystal_size_min 0.20
_refine_diff_density_max 1.195
_refine_diff_density_min -0.400
_refine_diff_density_rms 0.113
_refine_ls_extinction_coef 0.0032(3)
_refine_ls_extinction_expression Fc^*^=kFc[1+0.001xFc^2^\l^3^/sin(2\q)]^-1/4^
_refine_ls_extinction_method SHELXL
_refine_ls_goodness_of_fit_ref 1.062
_refine_ls_hydrogen_treatment cosntr
_refine_ls_matrix_type full
_refine_ls_number_parameters 1032
_refine_ls_number_reflns 15531
_refine_ls_number_restraints 2
_refine_ls_restrained_S_all 1.063
_refine_ls_R_factor_all 0.0834
_refine_ls_R_factor_gt 0.0760
_refine_ls_shift/su_max 0.004
_refine_ls_shift/su_mean 0.000
_refine_ls_structure_factor_coef Fsqd
_refine_ls_weighting_details 'calc w=1/[\s^2^(Fo^2^)+(0.1338P)^2^+12.1437P] where P=(Fo^2^+2Fc^2^)/3'
_refine_ls_weighting_scheme calc
_refine_ls_wR_factor_gt 0.2017
_refine_ls_wR_factor_ref 0.2127
_reflns_number_gt 13921
_reflns_number_total 15531
_reflns_threshold_expression >2sigma(I)
_cod_data_source_file jo071195x-File006.cif
_cod_data_source_block shelxl
_cod_depositor_comments
;
The following automatic conversions were performed:
'_symmetry_cell_setting' value 'Trigonal ' changed to 'trigonal' according
to '/home/saulius/struct/CIF-dictionaries/cif_core.dic' dictionary named
'cif_core.dic' version 2.4.1 from 2010-06-29.

Automatic conversion script
Id: cif_fix_enum 1527 2010-12-29 10:47:43Z saulius 
;
_cod_original_sg_symbol_H-M 'P -3 '
_cod_database_code 4024182

loop_
_symmetry_equiv_pos_as_xyz
'x, y, z'
'-y, x-y, z'
'-x+y, -x, z'
'-x, -y, -z'
'y, -x+y, -z'
'x-y, x, -z'

loop_
_atom_site_label
_atom_site_type_symbol
_atom_site_fract_x
_atom_site_fract_y
_atom_site_fract_z
_atom_site_U_iso_or_equiv
_atom_site_adp_type
_atom_site_occupancy
_atom_site_symmetry_multiplicity
_atom_site_calc_flag
_atom_site_refinement_flags
_atom_site_disorder_assembly
_atom_site_disorder_group
O1 O 0.17670(14) 0.35035(14) -0.0188(2) 0.0460(8) Uani 1 1 d . . .
O2 O 0.17073(13) 0.43824(13) -0.0661(2) 0.0476(9) Uani 1 1 d . . .
O3 O 0.21720(12) 0.53242(12) 0.00992(17) 0.0331(7) Uani 1 1 d . . .
O4 O 0.30738(11) 0.56693(11) 0.11724(16) 0.0278(6) Uani 1 1 d . . .
O5 O 0.38956(11) 0.55698(11) 0.11804(17) 0.0295(6) Uani 1 1 d . . .
O6 O 0.42524(13) 0.50071(13) 0.01247(18) 0.0398(7) Uani 1 1 d . . .
O7 O 0.36302(16) 0.4205(2) -0.0980(3) 0.0737(14) Uani 1 1 d . . .
O8 O 0.26023(15) 0.34365(14) -0.0337(2) 0.0494(9) Uani 1 1 d . . .
O9 O 0.18599(11) 0.31815(12) 0.49014(19) 0.0363(7) Uani 1 1 d . . .
O10 O 0.14461(13) 0.37630(14) 0.5730(2) 0.0436(8) Uani 1 1 d . . .
O11 O 0.19790(12) 0.49261(13) 0.61972(19) 0.0388(7) Uani 1 1 d . . .
O12 O 0.30660(12) 0.56681(12) 0.69301(17) 0.0347(7) Uani 1 1 d . . .
O13 O 0.38752(11) 0.55885(12) 0.69393(17) 0.0337(7) Uani 1 1 d . . .
O14 O 0.42533(12) 0.48753(12) 0.62343(19) 0.0368(7) Uani 1 1 d . . .
O15 O 0.38289(12) 0.39970(12) 0.5040(2) 0.0388(7) Uani 1 1 d . . .
O16 O 0.27402(11) 0.31957(12) 0.47014(19) 0.0357(7) Uani 1 1 d . . .
C1 C 0.12669(17) 0.23820(17) 0.2226(3) 0.0369(10) Uani 1 1 d . . .
C2 C 0.16030(17) 0.26747(18) 0.1524(3) 0.0354(10) Uani 1 1 d . . .
C3 C 0.15012(18) 0.29652(18) 0.0994(3) 0.0380(10) Uani 1 1 d . . .
H3 H 0.1201 0.2994 0.1057 0.046 Uiso 1 1 calc R . .
C4 C 0.18375(19) 0.32155(18) 0.0368(3) 0.0386(10) Uani 1 1 d . . .
C5 C 0.22915(19) 0.31750(19) 0.0295(3) 0.0421(11) Uani 1 1 d . . .
C6 C 0.23908(19) 0.28924(18) 0.0822(3) 0.0380(10) Uani 1 1 d . . .
H6 H 0.2693 0.2868 0.0768 0.046 Uiso 1 1 calc R . .
C7 C 0.20515(18) 0.26401(18) 0.1438(3) 0.0363(10) Uani 1 1 d . . .
C8 C 0.21186(17) 0.23209(16) 0.2070(3) 0.0341(9) Uani 1 1 d . . .
C9 C 0.20803(17) 0.25645(16) 0.2849(3) 0.0336(9) Uani 1 1 d . . .
C10 C 0.24649(17) 0.27657(16) 0.3433(3) 0.0331(9) Uani 1 1 d . . .
H10 H 0.2775 0.2757 0.3368 0.040 Uiso 1 1 calc R . .
C11 C 0.23829(17) 0.29770(16) 0.4105(3) 0.0340(9) Uani 1 1 d . . .
C12 C 0.19154(17) 0.29774(17) 0.4210(3) 0.0349(9) Uani 1 1 d . . .
C13 C 0.15458(17) 0.27864(17) 0.3612(3) 0.0346(10) Uani 1 1 d . . .
H13 H 0.1233 0.2791 0.3674 0.042 Uiso 1 1 calc R . .
C14 C 0.16324(17) 0.25916(17) 0.2932(3) 0.0332(9) Uani 1 1 d . . .
C15 C 0.07786(18) 0.24149(19) 0.2308(3) 0.0414(11) Uani 1 1 d . . .
H15A H 0.0558 0.2256 0.1849 0.062 Uiso 1 1 calc R . .
H15B H 0.0870 0.2777 0.2345 0.062 Uiso 1 1 calc R . .
H15C H 0.0594 0.2232 0.2784 0.062 Uiso 1 1 calc R . .
C16 C 0.26134(18) 0.22873(19) 0.1993(3) 0.0407(10) Uani 1 1 d . . .
H16A H 0.2608 0.2122 0.1493 0.061 Uiso 1 1 calc R . .
H16B H 0.2632 0.2083 0.2427 0.061 Uiso 1 1 calc R . .
H16C H 0.2915 0.2635 0.2008 0.061 Uiso 1 1 calc R . .
C17 C 0.11673(18) 0.18299(18) 0.2116(3) 0.0389(10) Uani 1 1 d . . .
C18 C 0.0689(2) 0.1387(2) 0.2070(4) 0.0545(14) Uani 1 1 d . . .
H18 H 0.0384 0.1408 0.2095 0.065 Uiso 1 1 calc R . .
C19 C 0.0657(2) 0.0907(2) 0.1987(5) 0.0692(18) Uani 1 1 d . . .
H19 H 0.0330 0.0601 0.1980 0.083 Uiso 1 1 calc R . .
C20 C 0.1100(2) 0.0878(2) 0.1914(4) 0.0651(17) Uani 1 1 d . . .
H20 H 0.1075 0.0552 0.1847 0.078 Uiso 1 1 calc R . .
C21 C 0.1587(2) 0.1324(2) 0.1937(4) 0.0523(13) Uani 1 1 d . . .
H21 H 0.1891 0.1302 0.1882 0.063 Uiso 1 1 calc R . .
C22 C 0.16191(19) 0.17934(18) 0.2041(3) 0.0396(10) Uani 1 1 d . . .
C23 C 0.1303(2) 0.3535(2) -0.0125(3) 0.0464(12) Uani 1 1 d . . .
H23A H 0.1295 0.3686 0.0388 0.056 Uiso 1 1 calc R . .
H23B H 0.0997 0.3185 -0.0159 0.056 Uiso 1 1 calc R . .
C24 C 0.1293(2) 0.3863(2) -0.0774(3) 0.0500(13) Uani 1 1 d . . .
H24A H 0.1333 0.3730 -0.1285 0.060 Uiso 1 1 calc R . .
H24B H 0.0958 0.3856 -0.0775 0.060 Uiso 1 1 calc R . .
C25 C 0.15701(18) 0.47587(18) -0.0858(3) 0.0385(10) Uani 1 1 d . . .
H25A H 0.1279 0.4714 -0.0527 0.046 Uiso 1 1 calc R . .
H25B H 0.1463 0.4722 -0.1415 0.046 Uiso 1 1 calc R . .
C26 C 0.20320(17) 0.52789(17) -0.0721(3) 0.0338(9) Uani 1 1 d . . .
H26A H 0.2323 0.5321 -0.1050 0.041 Uiso 1 1 calc R . .
H26B H 0.1952 0.5552 -0.0865 0.041 Uiso 1 1 calc R . .
C27 C 0.25319(17) 0.58362(17) 0.0325(2) 0.0324(9) Uani 1 1 d . . .
H27A H 0.2375 0.6058 0.0283 0.039 Uiso 1 1 calc R . .
H27B H 0.2840 0.5979 -0.0018 0.039 Uiso 1 1 calc R . .
C28 C 0.26812(16) 0.58150(17) 0.1164(3) 0.0315(9) Uani 1 1 d . . .
H28A H 0.2814 0.6157 0.1415 0.038 Uiso 1 1 calc R . .
H28B H 0.2376 0.5560 0.1463 0.038 Uiso 1 1 calc R . .
C29 C 0.3040(3) 0.3360(3) -0.0486(5) 0.079(2) Uani 1 1 d . . .
H29A H 0.2917 0.2992 -0.0600 0.095 Uiso 1 1 calc R . .
H29B H 0.3267 0.3461 -0.0019 0.095 Uiso 1 1 calc R . .
C30 C 0.3331(3) 0.3686(3) -0.1175(4) 0.0673(17) Uani 1 1 d . . .
H30A H 0.3557 0.3562 -0.1389 0.081 Uiso 1 1 calc R . .
H30B H 0.3083 0.3647 -0.1590 0.081 Uiso 1 1 calc R . .
C31 C 0.4152(2) 0.4363(3) -0.0797(4) 0.0603(16) Uani 1 1 d . . .
H31A H 0.4321 0.4298 -0.1247 0.072 Uiso 1 1 calc R . .
H31B H 0.4169 0.4171 -0.0336 0.072 Uiso 1 1 calc R . .
C32 C 0.4409(2) 0.4926(2) -0.0623(3) 0.0467(12) Uani 1 1 d . . .
H32A H 0.4788 0.5075 -0.0629 0.056 Uiso 1 1 calc R . .
H32B H 0.4318 0.5101 -0.1031 0.056 Uiso 1 1 calc R . .
C33 C 0.45247(18) 0.55354(18) 0.0348(3) 0.0372(10) Uani 1 1 d . . .
H33A H 0.4435 0.5739 -0.0010 0.045 Uiso 1 1 calc R . .
H33B H 0.4901 0.5670 0.0310 0.045 Uiso 1 1 calc R . .
C34 C 0.43855(17) 0.55894(18) 0.1176(3) 0.0328(9) Uani 1 1 d . . .
H34A H 0.4366 0.5307 0.1504 0.039 Uiso 1 1 calc R . .
H34B H 0.4654 0.5922 0.1399 0.039 Uiso 1 1 calc R . .
C35 C 0.32529(15) 0.56414(15) 0.1897(2) 0.0267(8) Uani 1 1 d . . .
C36 C 0.37072(16) 0.55922(15) 0.1902(2) 0.0276(8) Uani 1 1 d . . .
C37 C 0.39260(15) 0.55780(16) 0.2604(2) 0.0284(8) Uani 1 1 d . . .
H37 H 0.4231 0.5555 0.2600 0.034 Uiso 1 1 calc R . .
C38 C 0.37083(15) 0.55976(14) 0.3338(2) 0.0262(8) Uani 1 1 d . . .
C39 C 0.39327(16) 0.55803(15) 0.4059(3) 0.0286(8) Uani 1 1 d . . .
C40 C 0.37113(15) 0.56091(15) 0.4764(2) 0.0256(8) Uani 1 1 d . . .
C41 C 0.39264(16) 0.56025(16) 0.5510(3) 0.0302(9) Uani 1 1 d . . .
H41 H 0.4234 0.5585 0.5523 0.036 Uiso 1 1 calc R . .
C42 C 0.37086(16) 0.56206(16) 0.6202(2) 0.0281(8) Uani 1 1 d . . .
C43 C 0.32567(16) 0.56623(16) 0.6194(2) 0.0279(8) Uani 1 1 d . . .
C44 C 0.30362(16) 0.56803(16) 0.5500(2) 0.0294(9) Uani 1 1 d . . .
H44 H 0.2738 0.5716 0.5506 0.035 Uiso 1 1 calc R . .
C45 C 0.32492(16) 0.56458(15) 0.4759(2) 0.0272(8) Uani 1 1 d . . .
C46 C 0.30119(15) 0.56401(15) 0.4053(2) 0.0275(8) Uani 1 1 d . . .
C47 C 0.32434(15) 0.56269(15) 0.3335(2) 0.0257(8) Uani 1 1 d . . .
C48 C 0.30351(15) 0.56561(15) 0.2600(2) 0.0266(8) Uani 1 1 d . . .
H48 H 0.2734 0.5687 0.2594 0.032 Uiso 1 1 calc R . .
C49 C 0.44112(18) 0.5526(2) 0.4045(3) 0.0408(11) Uani 1 1 d . . .
H49A H 0.4341 0.5221 0.3735 0.061 Uiso 1 1 calc R . .
H49B H 0.4503 0.5486 0.4582 0.061 Uiso 1 1 calc R . .
H49C H 0.4698 0.5834 0.3807 0.061 Uiso 1 1 calc R . .
C50 C 0.25005(17) 0.56315(19) 0.4040(3) 0.0348(10) Uani 1 1 d . . .
H50A H 0.2307 0.5450 0.3569 0.052 Uiso 1 1 calc R . .
H50B H 0.2564 0.5986 0.4034 0.052 Uiso 1 1 calc R . .
H50C H 0.2300 0.5453 0.4508 0.052 Uiso 1 1 calc R . .
C51 C 0.1338(2) 0.2995(2) 0.5148(3) 0.0503(13) Uani 1 1 d . . .
H51A H 0.1161 0.2617 0.5229 0.060 Uiso 1 1 calc R . .
H51B H 0.1149 0.3069 0.4740 0.060 Uiso 1 1 calc R . .
C52 C 0.13427(19) 0.32598(19) 0.5906(3) 0.0423(11) Uani 1 1 d . . .
H52A H 0.1004 0.3064 0.6171 0.051 Uiso 1 1 calc R . .
H52B H 0.1611 0.3275 0.6262 0.051 Uiso 1 1 calc R . .
C53 C 0.13334(19) 0.4001(2) 0.6370(3) 0.0416(11) Uani 1 1 d . . .
H53A H 0.1545 0.4025 0.6832 0.050 Uiso 1 1 calc R . .
H53B H 0.0965 0.3790 0.6517 0.050 Uiso 1 1 calc R . .
C54 C 0.14505(18) 0.4535(2) 0.6128(3) 0.0427(11) Uani 1 1 d . . .
H54A H 0.1342 0.4521 0.5576 0.051 Uiso 1 1 calc R . .
H54B H 0.1240 0.4634 0.6455 0.051 Uiso 1 1 calc R . .
C55 C 0.21190(19) 0.5122(2) 0.6986(3) 0.0409(11) Uani 1 1 d . . .
H55A H 0.2197 0.4889 0.7294 0.049 Uiso 1 1 calc R . .
H55B H 0.1824 0.5128 0.7238 0.049 Uiso 1 1 calc R . .
C56 C 0.25798(18) 0.56558(19) 0.6994(3) 0.0369(10) Uani 1 1 d . . .
H56A H 0.2550 0.5855 0.6553 0.044 Uiso 1 1 calc R . .
H56B H 0.2578 0.5829 0.7488 0.044 Uiso 1 1 calc R . .
C57 C 0.31937(18) 0.31530(18) 0.4625(3) 0.0395(10) Uani 1 1 d . . .
H57A H 0.3352 0.3281 0.4103 0.047 Uiso 1 1 calc R . .
H57B H 0.3101 0.2787 0.4671 0.047 Uiso 1 1 calc R . .
C58 C 0.35751(18) 0.34694(19) 0.5267(3) 0.0397(10) Uani 1 1 d . . .
H58A H 0.3391 0.3423 0.5770 0.048 Uiso 1 1 calc R . .
H58B H 0.3830 0.3355 0.5339 0.048 Uiso 1 1 calc R . .
C59 C 0.43370(18) 0.4289(2) 0.5357(3) 0.0450(12) Uani 1 1 d . . .
H59A H 0.4538 0.4600 0.5029 0.054 Uiso 1 1 calc R . .
H59B H 0.4508 0.4079 0.5327 0.054 Uiso 1 1 calc R . .
C60 C 0.4349(2) 0.4455(2) 0.6196(3) 0.0438(11) Uani 1 1 d . . .
H60A H 0.4085 0.4161 0.6505 0.053 Uiso 1 1 calc R . .
H60B H 0.4691 0.4560 0.6428 0.053 Uiso 1 1 calc R . .
C61 C 0.42918(18) 0.50512(18) 0.7016(3) 0.0359(9) Uani 1 1 d . . .
H61A H 0.4595 0.5065 0.7272 0.043 Uiso 1 1 calc R . .
H61B H 0.3980 0.4806 0.7313 0.043 Uiso 1 1 calc R . .
C62 C 0.43447(16) 0.55775(18) 0.7032(3) 0.0337(9) Uani 1 1 d . . .
H62A H 0.4504 0.5744 0.7538 0.040 Uiso 1 1 calc R . .
H62B H 0.4585 0.5788 0.6610 0.040 Uiso 1 1 calc R . .
N1 N 0.26800(13) 0.43053(13) 0.4595(2) 0.0290(7) Uani 1 1 d . . .
N2 N 0.27994(14) 0.44686(14) 0.0492(2) 0.0317(8) Uani 1 1 d . . .
C63 C 0.30856(16) 0.43255(16) 0.4213(2) 0.0304(9) Uani 1 1 d . . .
H63 H 0.3370 0.4355 0.4505 0.036 Uiso 1 1 calc R . .
C64 C 0.30917(17) 0.43038(16) 0.3406(3) 0.0311(9) Uani 1 1 d . . .
H64 H 0.3377 0.4314 0.3144 0.037 Uiso 1 1 calc R . .
C65 C 0.26790(15) 0.42667(15) 0.2975(3) 0.0282(8) Uani 1 1 d . . .
C66 C 0.22578(17) 0.42254(18) 0.3379(3) 0.0371(10) Uani 1 1 d . . .
H66 H 0.1965 0.4184 0.3101 0.045 Uiso 1 1 calc R . .
C67 C 0.22676(17) 0.42447(18) 0.4190(3) 0.0361(10) Uani 1 1 d . . .
H67 H 0.1978 0.4215 0.4466 0.043 Uiso 1 1 calc R . .
C68 C 0.31175(17) 0.4344(2) 0.0871(3) 0.0390(11) Uani 1 1 d . . .
H68 H 0.3372 0.4312 0.0584 0.047 Uiso 1 1 calc R . .
C69 C 0.30765(18) 0.4263(2) 0.1670(3) 0.0382(10) Uani 1 1 d . . .
H69 H 0.3306 0.4180 0.1931 0.046 Uiso 1 1 calc R . .
C70 C 0.27034(15) 0.43023(15) 0.2098(2) 0.0281(8) Uani 1 1 d . . .
C71 C 0.23691(16) 0.44142(16) 0.1675(2) 0.0298(8) Uani 1 1 d . . .
H71 H 0.2102 0.4434 0.1944 0.036 Uiso 1 1 calc R . .
C72 C 0.24229(16) 0.44947(16) 0.0883(3) 0.0320(9) Uani 1 1 d . . .
H72 H 0.2193 0.4570 0.0606 0.038 Uiso 1 1 calc R . .
C73 C 0.26944(19) 0.43880(18) 0.5463(2) 0.0348(9) Uani 1 1 d . . .
H73A H 0.2922 0.4760 0.5569 0.042 Uiso 1 1 calc R . .
H73B H 0.2343 0.4294 0.5639 0.042 Uiso 1 1 calc R . .
C74 C 0.2876(2) 0.4096(2) 0.5947(3) 0.0401(10) Uani 1 1 d . . .
H74A H 0.3241 0.4214 0.5825 0.048 Uiso 1 1 calc R . .
H74B H 0.2670 0.3724 0.5822 0.048 Uiso 1 1 calc R . .
C75 C 0.2821(2) 0.4180(2) 0.6824(3) 0.0428(11) Uani 1 1 d . . .
H75A H 0.2992 0.4551 0.6935 0.064 Uiso 1 1 calc R . .
H75B H 0.2982 0.4024 0.7138 0.064 Uiso 1 1 calc R . .
H75C H 0.2455 0.4019 0.6960 0.064 Uiso 1 1 calc R . .
C76 C 0.28713(19) 0.4588(2) -0.0368(3) 0.0393(10) Uani 1 1 d . . .
H76A H 0.3021 0.4394 -0.0617 0.047 Uiso 1 1 calc R . .
H76B H 0.2532 0.4476 -0.0614 0.047 Uiso 1 1 calc R . .
C77 C 0.32192(19) 0.51525(19) -0.0508(3) 0.0387(10) Uani 1 1 d . . .
H77A H 0.3555 0.5271 -0.0244 0.046 Uiso 1 1 calc R . .
H77B H 0.3062 0.5348 -0.0288 0.046 Uiso 1 1 calc R . .
C78 C 0.3302(2) 0.5249(2) -0.1394(3) 0.0476(12) Uani 1 1 d . . .
H78A H 0.3476 0.5071 -0.1602 0.071 Uiso 1 1 calc R . .
H78B H 0.3515 0.5620 -0.1492 0.071 Uiso 1 1 calc R . .
H78C H 0.2967 0.5117 -0.1654 0.071 Uiso 1 1 calc R . .
P1 P 0.41557(4) 0.39134(4) 0.22114(7) 0.0321(3) Uani 1 1 d . . .
F1 F 0.41116(12) 0.33548(11) 0.22198(16) 0.0444(7) Uani 1 1 d . . .
F2 F 0.44457(12) 0.40488(12) 0.30404(17) 0.0470(7) Uani 1 1 d . . .
F3 F 0.36128(11) 0.36714(11) 0.26621(18) 0.0462(7) Uani 1 1 d . . .
F4 F 0.38632(11) 0.37798(12) 0.13858(17) 0.0469(7) Uani 1 1 d . . .
F5 F 0.46950(11) 0.41498(12) 0.17691(18) 0.0485(7) Uani 1 1 d . . .
F6 F 0.41949(12) 0.44647(10) 0.22044(19) 0.0485(7) Uani 1 1 d . . .
P2 P 0.09879(5) 0.42584(5) 0.24783(8) 0.0439(3) Uani 1 1 d . . .
F7 F 0.11963(12) 0.38667(12) 0.2430(3) 0.0706(11) Uani 1 1 d . . .
F8 F 0.04138(12) 0.37903(14) 0.2592(3) 0.0713(11) Uani 1 1 d . . .
F9 F 0.1051(2) 0.43010(17) 0.3398(2) 0.0895(14) Uani 1 1 d . . .
F10 F 0.15634(11) 0.47276(12) 0.2402(2) 0.0554(8) Uani 1 1 d . . .
F11 F 0.09333(15) 0.42402(18) 0.1552(2) 0.0773(11) Uani 1 1 d . . .
F12 F 0.07824(14) 0.46556(15) 0.2499(3) 0.0742(11) Uani 1 1 d . . .
O17 O 0.9509(5) 0.1524(5) 0.1334(7) 0.092(3) Uiso 0.50 1 d PD A 1
C79 C 0.9308(7) 0.1838(7) 0.2454(11) 0.087(4) Uiso 0.50 1 d P A 1
H79A H 0.9095 0.1983 0.2634 0.130 Uiso 0.50 1 calc PR A 1
H79B H 0.9672 0.2085 0.2558 0.130 Uiso 0.50 1 calc PR A 1
H79C H 0.9207 0.1516 0.2736 0.130 Uiso 0.50 1 calc PR A 1
C80 C 0.9230(7) 0.1734(7) 0.1604(10) 0.086(4) Uiso 0.50 1 d P A 1
H80A H 0.8860 0.1495 0.1498 0.103 Uiso 0.50 1 calc PR A 1
H80B H 0.9334 0.2060 0.1320 0.103 Uiso 0.50 1 calc PR A 1
C81 C 0.9530(6) 0.1379(7) 0.0516(8) 0.094(5) Uiso 0.50 1 d PD A 1
H81A H 0.9440 0.1013 0.0500 0.113 Uiso 0.50 1 calc PR A 1
H81B H 0.9269 0.1412 0.0205 0.113 Uiso 0.50 1 calc PR A 1
C82 C 1.0037(6) 0.1696(8) 0.0159(12) 0.107(6) Uiso 0.50 1 d PD A 1
H82A H 1.0024 0.1599 -0.0393 0.161 Uiso 0.50 1 calc PR A 1
H82B H 1.0292 0.1643 0.0437 0.161 Uiso 0.50 1 calc PR A 1
H82C H 1.0134 0.2061 0.0192 0.161 Uiso 0.50 1 calc PR A 1
O18 O 0.9980(6) 0.1971(6) 0.4389(10) 0.059(4) Uiso 0.25 1 d P B 2
O19 O 0.9823(13) 0.1220(13) 0.577(2) 0.062(8) Uiso 0.13 1 d P C 2
O20 O 0.9331(11) 0.1633(11) 0.3102(18) 0.048(6) Uiso 0.13 1 d P D 2
O21 O 0.0000 0.0000 0.0000 0.112(10) Uiso 0.50 6 d SP . .

loop_
_atom_site_aniso_label
_atom_site_aniso_U_11
_atom_site_aniso_U_22
_atom_site_aniso_U_33
_atom_site_aniso_U_23
_atom_site_aniso_U_13
_atom_site_aniso_U_12
O1 0.056(2) 0.053(2) 0.0395(18) 0.0010(16) -0.0006(16) 0.0356(18)
O2 0.0401(18) 0.0405(18) 0.062(2) -0.0072(16) -0.0167(16) 0.0204(15)
O3 0.0362(16) 0.0352(16) 0.0254(15) -0.0014(12) -0.0071(12) 0.0160(13)
O4 0.0308(14) 0.0343(15) 0.0230(14) -0.0031(11) -0.0047(11) 0.0199(12)
O5 0.0287(14) 0.0386(16) 0.0269(14) 0.0033(12) 0.0025(11) 0.0210(13)
O6 0.0451(18) 0.0508(19) 0.0296(16) 0.0040(14) 0.0118(14) 0.0286(16)
O7 0.045(2) 0.090(3) 0.082(3) -0.034(3) -0.002(2) 0.031(2)
O8 0.062(2) 0.054(2) 0.046(2) 0.0145(16) 0.0221(17) 0.0398(19)
O9 0.0294(15) 0.0384(17) 0.0406(17) -0.0089(14) 0.0015(13) 0.0165(13)
O10 0.0412(18) 0.055(2) 0.0393(18) -0.0056(15) 0.0041(14) 0.0273(16)
O11 0.0354(16) 0.0486(19) 0.0337(16) -0.0047(14) -0.0006(13) 0.0220(15)
O12 0.0406(17) 0.0477(18) 0.0241(14) -0.0020(13) 0.0017(13) 0.0284(15)
O13 0.0364(16) 0.0462(18) 0.0237(14) 0.0002(13) -0.0065(12) 0.0246(14)
O14 0.0436(17) 0.0374(16) 0.0356(16) -0.0050(13) -0.0099(14) 0.0249(15)
O15 0.0392(17) 0.0393(17) 0.0431(18) -0.0068(14) -0.0111(14) 0.0235(15)
O16 0.0310(15) 0.0433(17) 0.0376(17) -0.0071(14) -0.0067(13) 0.0224(14)
C1 0.034(2) 0.035(2) 0.040(2) -0.0055(19) -0.0015(19) 0.0158(19)
C2 0.033(2) 0.038(2) 0.035(2) -0.0091(19) -0.0019(18) 0.0172(19)
C3 0.037(2) 0.040(2) 0.038(2) -0.008(2) -0.002(2) 0.021(2)
C4 0.047(3) 0.038(2) 0.035(2) -0.0055(19) -0.004(2) 0.024(2)
C5 0.043(3) 0.040(3) 0.045(3) -0.002(2) 0.007(2) 0.023(2)
C6 0.039(2) 0.038(2) 0.041(3) -0.005(2) 0.005(2) 0.022(2)
C7 0.036(2) 0.034(2) 0.041(3) -0.0053(19) -0.0012(19) 0.0194(19)
C8 0.032(2) 0.030(2) 0.040(2) -0.0064(18) 0.0008(18) 0.0147(18)
C9 0.033(2) 0.029(2) 0.038(2) -0.0025(18) -0.0017(18) 0.0144(18)
C10 0.033(2) 0.029(2) 0.037(2) -0.0041(18) -0.0003(18) 0.0156(18)
C11 0.033(2) 0.030(2) 0.037(2) -0.0031(18) -0.0056(19) 0.0139(18)
C12 0.034(2) 0.033(2) 0.036(2) -0.0039(18) -0.0006(18) 0.0154(18)
C13 0.028(2) 0.034(2) 0.044(3) -0.0006(19) -0.0012(18) 0.0170(18)
C14 0.032(2) 0.032(2) 0.034(2) -0.0024(18) -0.0015(18) 0.0142(18)
C15 0.032(2) 0.044(3) 0.043(3) -0.003(2) -0.0003(19) 0.015(2)
C16 0.039(2) 0.044(3) 0.046(3) -0.006(2) 0.000(2) 0.026(2)
C17 0.035(2) 0.035(2) 0.041(3) 0.001(2) 0.003(2) 0.0131(19)
C18 0.036(3) 0.040(3) 0.074(4) -0.006(3) -0.001(3) 0.009(2)
C19 0.049(3) 0.038(3) 0.100(5) -0.009(3) 0.005(3) 0.006(2)
C20 0.059(4) 0.033(3) 0.090(5) -0.006(3) 0.004(3) 0.013(3)
C21 0.055(3) 0.038(3) 0.061(3) -0.005(2) 0.007(3) 0.021(2)
C22 0.042(3) 0.035(2) 0.041(2) -0.004(2) 0.000(2) 0.018(2)
C23 0.042(3) 0.050(3) 0.049(3) -0.007(2) -0.011(2) 0.025(2)
C24 0.049(3) 0.040(3) 0.057(3) -0.005(2) -0.020(2) 0.019(2)
C25 0.041(2) 0.048(3) 0.030(2) -0.005(2) -0.0112(19) 0.025(2)
C26 0.033(2) 0.041(2) 0.027(2) 0.0027(17) -0.0050(17) 0.0178(19)
C27 0.038(2) 0.034(2) 0.028(2) 0.0000(17) -0.0023(18) 0.0204(19)
C28 0.031(2) 0.037(2) 0.029(2) -0.0038(18) -0.0054(17) 0.0200(19)
C29 0.122(6) 0.074(4) 0.072(4) 0.022(4) 0.037(4) 0.072(5)
C30 0.072(4) 0.077(4) 0.055(4) -0.008(3) 0.008(3) 0.039(4)
C31 0.040(3) 0.077(4) 0.066(4) -0.027(3) 0.000(3) 0.030(3)
C32 0.061(3) 0.065(3) 0.030(2) 0.000(2) 0.010(2) 0.043(3)
C33 0.036(2) 0.046(3) 0.034(2) 0.005(2) 0.0079(19) 0.024(2)
C34 0.032(2) 0.041(2) 0.032(2) 0.0014(18) 0.0035(18) 0.0231(19)
C35 0.0281(19) 0.028(2) 0.0225(19) 0.0013(15) -0.0029(15) 0.0132(16)
C36 0.031(2) 0.030(2) 0.0250(19) 0.0037(16) 0.0026(16) 0.0177(17)
C37 0.0261(19) 0.032(2) 0.030(2) 0.0005(17) -0.0031(16) 0.0165(17)
C38 0.0245(19) 0.0221(18) 0.031(2) 0.0006(16) 0.0010(16) 0.0110(16)
C39 0.030(2) 0.029(2) 0.032(2) 0.0014(17) -0.0043(17) 0.0182(17)
C40 0.0242(19) 0.0259(19) 0.026(2) 0.0024(15) -0.0025(15) 0.0120(16)
C41 0.030(2) 0.032(2) 0.031(2) 0.0021(17) -0.0024(17) 0.0178(18)
C42 0.033(2) 0.031(2) 0.0217(19) 0.0002(16) -0.0046(16) 0.0171(17)
C43 0.032(2) 0.032(2) 0.0219(18) -0.0028(16) 0.0005(16) 0.0173(17)
C44 0.032(2) 0.031(2) 0.029(2) -0.0006(17) -0.0024(17) 0.0188(18)
C45 0.032(2) 0.0246(19) 0.027(2) 0.0023(15) 0.0015(16) 0.0153(17)
C46 0.027(2) 0.032(2) 0.029(2) -0.0014(16) -0.0016(16) 0.0182(17)
C47 0.0254(19) 0.0255(19) 0.0258(19) 0.0021(15) 0.0008(15) 0.0124(16)
C48 0.0258(19) 0.0274(19) 0.027(2) 0.0016(16) 0.0000(16) 0.0140(16)
C49 0.037(2) 0.062(3) 0.033(2) 0.005(2) -0.0003(19) 0.032(2)
C50 0.034(2) 0.054(3) 0.029(2) 0.0026(19) -0.0017(17) 0.030(2)
C51 0.037(3) 0.054(3) 0.055(3) -0.017(2) 0.004(2) 0.018(2)
C52 0.037(2) 0.047(3) 0.044(3) -0.005(2) 0.003(2) 0.022(2)
C53 0.034(2) 0.052(3) 0.040(3) -0.008(2) 0.0071(19) 0.022(2)
C54 0.030(2) 0.054(3) 0.044(3) -0.007(2) 0.001(2) 0.022(2)
C55 0.048(3) 0.054(3) 0.030(2) 0.003(2) 0.001(2) 0.033(2)
C56 0.044(2) 0.048(3) 0.030(2) -0.0007(19) 0.0020(19) 0.032(2)
C57 0.040(2) 0.041(2) 0.049(3) -0.010(2) -0.010(2) 0.028(2)
C58 0.039(2) 0.046(3) 0.043(3) -0.002(2) -0.010(2) 0.029(2)
C59 0.036(2) 0.051(3) 0.055(3) -0.012(2) -0.007(2) 0.027(2)
C60 0.046(3) 0.048(3) 0.052(3) -0.009(2) -0.015(2) 0.035(2)
C61 0.040(2) 0.039(2) 0.033(2) -0.0008(19) -0.0093(19) 0.023(2)
C62 0.031(2) 0.042(2) 0.031(2) 0.0003(18) -0.0078(18) 0.0202(19)
N1 0.0312(18) 0.0302(17) 0.0297(18) 0.0013(14) 0.0025(14) 0.0184(15)
N2 0.0334(18) 0.0373(19) 0.0249(18) -0.0003(15) 0.0001(14) 0.0180(16)
C63 0.033(2) 0.036(2) 0.028(2) 0.0000(17) -0.0046(17) 0.0213(19)
C64 0.032(2) 0.033(2) 0.031(2) -0.0011(17) 0.0014(17) 0.0187(18)
C65 0.027(2) 0.0258(19) 0.033(2) -0.0013(16) -0.0002(17) 0.0141(16)
C66 0.032(2) 0.045(3) 0.038(2) -0.003(2) -0.0043(19) 0.021(2)
C67 0.031(2) 0.046(3) 0.033(2) -0.0015(19) -0.0025(18) 0.021(2)
C68 0.030(2) 0.061(3) 0.033(2) 0.002(2) -0.0013(18) 0.028(2)
C69 0.041(2) 0.058(3) 0.026(2) 0.000(2) -0.0012(19) 0.032(2)
C70 0.028(2) 0.0261(19) 0.030(2) -0.0004(16) 0.0033(16) 0.0132(16)
C71 0.027(2) 0.035(2) 0.030(2) 0.0021(17) 0.0018(16) 0.0162(17)
C72 0.030(2) 0.033(2) 0.036(2) 0.0023(18) 0.0001(18) 0.0176(18)
C73 0.045(3) 0.041(2) 0.022(2) 0.0023(18) 0.0018(18) 0.024(2)
C74 0.048(3) 0.049(3) 0.033(2) -0.005(2) -0.002(2) 0.031(2)
C75 0.049(3) 0.053(3) 0.027(2) 0.003(2) 0.000(2) 0.025(2)
C76 0.040(2) 0.059(3) 0.023(2) 0.002(2) 0.0013(18) 0.027(2)
C77 0.048(3) 0.048(3) 0.027(2) 0.0007(19) -0.0010(19) 0.029(2)
C78 0.059(3) 0.061(3) 0.026(2) 0.003(2) -0.001(2) 0.032(3)
P1 0.0316(6) 0.0338(6) 0.0348(6) 0.0030(4) 0.0015(4) 0.0193(5)
F1 0.0637(18) 0.0433(15) 0.0402(15) 0.0029(12) 0.0097(13) 0.0372(14)
F2 0.0565(17) 0.0590(17) 0.0382(15) -0.0034(13) -0.0091(13) 0.0384(15)
F3 0.0410(15) 0.0444(15) 0.0562(18) 0.0017(13) 0.0172(13) 0.0237(12)
F4 0.0466(16) 0.0540(17) 0.0399(16) -0.0018(12) -0.0088(12) 0.0250(14)
F5 0.0364(14) 0.0573(17) 0.0503(17) 0.0081(14) 0.0082(12) 0.0224(13)
F6 0.0537(17) 0.0351(14) 0.0623(19) 0.0011(13) -0.0066(14) 0.0263(13)
P2 0.0322(6) 0.0542(7) 0.0473(7) -0.0003(6) 0.0011(5) 0.0232(6)
F7 0.0425(17) 0.0462(17) 0.126(3) -0.004(2) -0.0056(19) 0.0244(14)
F8 0.0358(16) 0.066(2) 0.106(3) -0.001(2) 0.0061(18) 0.0202(15)
F9 0.125(4) 0.080(3) 0.043(2) 0.0077(19) 0.000(2) 0.036(3)
F10 0.0345(15) 0.0562(18) 0.077(2) -0.0084(16) -0.0005(15) 0.0240(14)
F11 0.065(2) 0.105(3) 0.0474(19) -0.003(2) -0.0095(17) 0.032(2)
F12 0.058(2) 0.073(2) 0.104(3) 0.027(2) 0.030(2) 0.0421(18)

loop_
_atom_type_symbol
_atom_type_description
_atom_type_scat_dispersion_real
_atom_type_scat_dispersion_imag
_atom_type_scat_source
C C 0.0033 0.0016 'International Tables Vol C Tables 4.2.6.8 and 6.1.1.4'
H H 0.0000 0.0000 'International Tables Vol C Tables 4.2.6.8 and 6.1.1.4'
N N 0.0061 0.0033 'International Tables Vol C Tables 4.2.6.8 and 6.1.1.4'
O O 0.0106 0.0060 'International Tables Vol C Tables 4.2.6.8 and 6.1.1.4'
F F 0.0171 0.0103 'International Tables Vol C Tables 4.2.6.8 and 6.1.1.4'
P P 0.1023 0.0942 'International Tables Vol C Tables 4.2.6.8 and 6.1.1.4'

loop_
_geom_angle_atom_site_label_1
_geom_angle_atom_site_label_2
_geom_angle_atom_site_label_3
_geom_angle
_geom_angle_site_symmetry_1
_geom_angle_site_symmetry_3
_geom_angle_publ_flag
C4 O1 C23 116.6(4) . . ?
C25 O2 C24 113.0(4) . . ?
C27 O3 C26 113.1(3) . . ?
C35 O4 C28 115.6(3) . . ?
C36 O5 C34 116.1(3) . . ?
C32 O6 C33 112.1(4) . . ?
C30 O7 C31 114.2(5) . . ?
C5 O8 C29 116.7(4) . . ?
C12 O9 C51 115.4(4) . . ?
C52 O10 C53 113.0(4) . . ?
C54 O11 C55 112.8(4) . . ?
C43 O12 C56 119.1(3) . . ?
C42 O13 C62 119.9(3) . . ?
C61 O14 C60 110.9(3) . . ?
C58 O15 C59 113.0(4) . . ?
C11 O16 C57 115.8(3) . . ?
C15 C1 C2 114.5(4) . . ?
C15 C1 C14 114.4(4) . . ?
C2 C1 C14 104.4(4) . . ?
C15 C1 C17 113.9(4) . . ?
C2 C1 C17 103.9(4) . . ?
C14 C1 C17 104.5(4) . . ?
C3 C2 C7 119.7(4) . . ?
C3 C2 C1 125.5(4) . . ?
C7 C2 C1 114.8(4) . . ?
C2 C3 C4 120.4(4) . . ?
C2 C3 H3 119.8 . . ?
C4 C3 H3 119.8 . . ?
O1 C4 C3 124.7(4) . . ?
O1 C4 C5 116.6(4) . . ?
C3 C4 C5 118.7(4) . . ?
C6 C5 O8 124.8(4) . . ?
C6 C5 C4 120.5(5) . . ?
O8 C5 C4 114.7(4) . . ?
C5 C6 C7 120.4(4) . . ?
C5 C6 H6 119.8 . . ?
C7 C6 H6 119.8 . . ?
C6 C7 C2 120.2(4) . . ?
C6 C7 C8 125.9(4) . . ?
C2 C7 C8 113.9(4) . . ?
C7 C8 C16 114.5(4) . . ?
C7 C8 C22 104.9(4) . . ?
C16 C8 C22 113.8(4) . . ?
C7 C8 C9 104.3(3) . . ?
C16 C8 C9 113.9(4) . . ?
C22 C8 C9 104.4(4) . . ?
C14 C9 C10 120.6(4) . . ?
C14 C9 C8 114.5(4) . . ?
C10 C9 C8 124.8(4) . . ?
C11 C10 C9 119.0(4) . . ?
C11 C10 H10 120.5 . . ?
C9 C10 H10 120.5 . . ?
O16 C11 C10 123.5(4) . . ?
O16 C11 C12 116.1(4) . . ?
C10 C11 C12 120.4(4) . . ?
O9 C12 C13 124.0(4) . . ?
O9 C12 C11 116.7(4) . . ?
C13 C12 C11 119.3(4) . . ?
C14 C13 C12 120.5(4) . . ?
C14 C13 H13 119.8 . . ?
C12 C13 H13 119.8 . . ?
C13 C14 C9 120.0(4) . . ?
C13 C14 C1 125.8(4) . . ?
C9 C14 C1 114.1(4) . . ?
C1 C15 H15A 109.5 . . ?
C1 C15 H15B 109.5 . . ?
H15A C15 H15B 109.5 . . ?
C1 C15 H15C 109.5 . . ?
H15A C15 H15C 109.5 . . ?
H15B C15 H15C 109.5 . . ?
C8 C16 H16A 109.5 . . ?
C8 C16 H16B 109.5 . . ?
H16A C16 H16B 109.5 . . ?
C8 C16 H16C 109.5 . . ?
H16A C16 H16C 109.5 . . ?
H16B C16 H16C 109.5 . . ?
C18 C17 C22 119.4(5) . . ?
C18 C17 C1 126.1(5) . . ?
C22 C17 C1 114.5(4) . . ?
C17 C18 C19 119.8(5) . . ?
C17 C18 H18 120.1 . . ?
C19 C18 H18 120.1 . . ?
C20 C19 C18 120.0(5) . . ?
C20 C19 H19 120.0 . . ?
C18 C19 H19 120.0 . . ?
C19 C20 C21 120.9(6) . . ?
C19 C20 H20 119.5 . . ?
C21 C20 H20 119.5 . . ?
C22 C21 C20 119.1(6) . . ?
C22 C21 H21 120.4 . . ?
C20 C21 H21 120.4 . . ?
C21 C22 C17 120.7(5) . . ?
C21 C22 C8 126.1(5) . . ?
C17 C22 C8 113.2(4) . . ?
O1 C23 C24 109.0(5) . . ?
O1 C23 H23A 109.9 . . ?
C24 C23 H23A 109.9 . . ?
O1 C23 H23B 109.9 . . ?
C24 C23 H23B 109.9 . . ?
H23A C23 H23B 108.3 . . ?
O2 C24 C23 108.8(4) . . ?
O2 C24 H24A 109.9 . . ?
C23 C24 H24A 109.9 . . ?
O2 C24 H24B 109.9 . . ?
C23 C24 H24B 109.9 . . ?
H24A C24 H24B 108.3 . . ?
O2 C25 C26 107.8(4) . . ?
O2 C25 H25A 110.1 . . ?
C26 C25 H25A 110.1 . . ?
O2 C25 H25B 110.1 . . ?
C26 C25 H25B 110.1 . . ?
H25A C25 H25B 108.5 . . ?
O3 C26 C25 108.8(4) . . ?
O3 C26 H26A 109.9 . . ?
C25 C26 H26A 109.9 . . ?
O3 C26 H26B 109.9 . . ?
C25 C26 H26B 109.9 . . ?
H26A C26 H26B 108.3 . . ?
O3 C27 C28 107.0(3) . . ?
O3 C27 H27A 110.3 . . ?
C28 C27 H27A 110.3 . . ?
O3 C27 H27B 110.3 . . ?
C28 C27 H27B 110.3 . . ?
H27A C27 H27B 108.6 . . ?
O4 C28 C27 109.0(3) . . ?
O4 C28 H28A 109.9 . . ?
C27 C28 H28A 109.9 . . ?
O4 C28 H28B 109.9 . . ?
C27 C28 H28B 109.9 . . ?
H28A C28 H28B 108.3 . . ?
O8 C29 C30 107.9(5) . . ?
O8 C29 H29A 110.1 . . ?
C30 C29 H29A 110.1 . . ?
O8 C29 H29B 110.1 . . ?
C30 C29 H29B 110.1 . . ?
H29A C29 H29B 108.4 . . ?
O7 C30 C29 112.5(6) . . ?
O7 C30 H30A 109.1 . . ?
C29 C30 H30A 109.1 . . ?
O7 C30 H30B 109.1 . . ?
C29 C30 H30B 109.1 . . ?
H30A C30 H30B 107.8 . . ?
O7 C31 C32 106.3(5) . . ?
O7 C31 H31A 110.5 . . ?
C32 C31 H31A 110.5 . . ?
O7 C31 H31B 110.5 . . ?
C32 C31 H31B 110.5 . . ?
H31A C31 H31B 108.7 . . ?
O6 C32 C31 110.1(5) . . ?
O6 C32 H32A 109.6 . . ?
C31 C32 H32A 109.6 . . ?
O6 C32 H32B 109.6 . . ?
C31 C32 H32B 109.6 . . ?
H32A C32 H32B 108.1 . . ?
O6 C33 C34 109.6(4) . . ?
O6 C33 H33A 109.7 . . ?
C34 C33 H33A 109.7 . . ?
O6 C33 H33B 109.7 . . ?
C34 C33 H33B 109.7 . . ?
H33A C33 H33B 108.2 . . ?
O5 C34 C33 109.4(4) . . ?
O5 C34 H34A 109.8 . . ?
C33 C34 H34A 109.8 . . ?
O5 C34 H34B 109.8 . . ?
C33 C34 H34B 109.8 . . ?
H34A C34 H34B 108.2 . . ?
O4 C35 C48 125.4(4) . . ?
O4 C35 C36 115.6(3) . . ?
C48 C35 C36 119.0(4) . . ?
O5 C36 C37 124.5(4) . . ?
O5 C36 C35 115.7(3) . . ?
C37 C36 C35 119.8(4) . . ?
C36 C37 C38 121.9(4) . . ?
C36 C37 H37 119.1 . . ?
C38 C37 H37 119.1 . . ?
C39 C38 C37 121.7(4) . . ?
C39 C38 C47 119.9(4) . . ?
C37 C38 C47 118.4(4) . . ?
C40 C39 C38 119.8(4) . . ?
C40 C39 C49 121.5(4) . . ?
C38 C39 C49 118.7(4) . . ?
C39 C40 C41 122.2(4) . . ?
C39 C40 C45 120.3(4) . . ?
C41 C40 C45 117.5(4) . . ?
C42 C41 C40 122.8(4) . . ?
C42 C41 H41 118.6 . . ?
C40 C41 H41 118.6 . . ?
C41 C42 O13 126.3(4) . . ?
C41 C42 C43 119.4(4) . . ?
O13 C42 C43 114.3(4) . . ?
C44 C43 O12 125.0(4) . . ?
C44 C43 C42 120.8(4) . . ?
O12 C43 C42 114.2(3) . . ?
C43 C44 C45 121.0(4) . . ?
C43 C44 H44 119.5 . . ?
C45 C44 H44 119.5 . . ?
C46 C45 C44 121.1(4) . . ?
C46 C45 C40 120.4(4) . . ?
C44 C45 C40 118.5(4) . . ?
C45 C46 C47 119.5(4) . . ?
C45 C46 C50 121.1(4) . . ?
C47 C46 C50 119.3(4) . . ?
C46 C47 C48 121.6(4) . . ?
C46 C47 C38 120.0(4) . . ?
C48 C47 C38 118.4(4) . . ?
C35 C48 C47 122.4(4) . . ?
C35 C48 H48 118.8 . . ?
C47 C48 H48 118.8 . . ?
C39 C49 H49A 109.5 . . ?
C39 C49 H49B 109.5 . . ?
H49A C49 H49B 109.5 . . ?
C39 C49 H49C 109.5 . . ?
H49A C49 H49C 109.5 . . ?
H49B C49 H49C 109.5 . . ?
C46 C50 H50A 109.5 . . ?
C46 C50 H50B 109.5 . . ?
H50A C50 H50B 109.5 . . ?
C46 C50 H50C 109.5 . . ?
H50A C50 H50C 109.5 . . ?
H50B C50 H50C 109.5 . . ?
O9 C51 C52 108.9(4) . . ?
O9 C51 H51A 109.9 . . ?
C52 C51 H51A 109.9 . . ?
O9 C51 H51B 109.9 . . ?
C52 C51 H51B 109.9 . . ?
H51A C51 H51B 108.3 . . ?
O10 C52 C51 108.6(4) . . ?
O10 C52 H52A 110.0 . . ?
C51 C52 H52A 110.0 . . ?
O10 C52 H52B 110.0 . . ?
C51 C52 H52B 110.0 . . ?
H52A C52 H52B 108.4 . . ?
O10 C53 C54 109.3(4) . . ?
O10 C53 H53A 109.8 . . ?
C54 C53 H53A 109.8 . . ?
O10 C53 H53B 109.8 . . ?
C54 C53 H53B 109.8 . . ?
H53A C53 H53B 108.3 . . ?
O11 C54 C53 114.9(4) . . ?
O11 C54 H54A 108.5 . . ?
C53 C54 H54A 108.5 . . ?
O11 C54 H54B 108.5 . . ?
C53 C54 H54B 108.5 . . ?
H54A C54 H54B 107.5 . . ?
O11 C55 C56 111.5(4) . . ?
O11 C55 H55A 109.3 . . ?
C56 C55 H55A 109.3 . . ?
O11 C55 H55B 109.3 . . ?
C56 C55 H55B 109.3 . . ?
H55A C55 H55B 108.0 . . ?
O12 C56 C55 113.9(4) . . ?
O12 C56 H56A 108.8 . . ?
C55 C56 H56A 108.8 . . ?
O12 C56 H56B 108.8 . . ?
C55 C56 H56B 108.8 . . ?
H56A C56 H56B 107.7 . . ?
O16 C57 C58 109.2(4) . . ?
O16 C57 H57A 109.8 . . ?
C58 C57 H57A 109.8 . . ?
O16 C57 H57B 109.8 . . ?
C58 C57 H57B 109.8 . . ?
H57A C57 H57B 108.3 . . ?
O15 C58 C57 108.3(4) . . ?
O15 C58 H58A 110.0 . . ?
C57 C58 H58A 110.0 . . ?
O15 C58 H58B 110.0 . . ?
C57 C58 H58B 110.0 . . ?
H58A C58 H58B 108.4 . . ?
O15 C59 C60 113.8(4) . . ?
O15 C59 H59A 108.8 . . ?
C60 C59 H59A 108.8 . . ?
O15 C59 H59B 108.8 . . ?
C60 C59 H59B 108.8 . . ?
H59A C59 H59B 107.7 . . ?
O14 C60 C59 110.6(4) . . ?
O14 C60 H60A 109.5 . . ?
C59 C60 H60A 109.5 . . ?
O14 C60 H60B 109.5 . . ?
C59 C60 H60B 109.5 . . ?
H60A C60 H60B 108.1 . . ?
O14 C61 C62 110.7(4) . . ?
O14 C61 H61A 109.5 . . ?
C62 C61 H61A 109.5 . . ?
O14 C61 H61B 109.5 . . ?
C62 C61 H61B 109.5 . . ?
H61A C61 H61B 108.1 . . ?
O13 C62 C61 115.6(4) . . ?
O13 C62 H62A 108.4 . . ?
C61 C62 H62A 108.4 . . ?
O13 C62 H62B 108.4 . . ?
C61 C62 H62B 108.4 . . ?
H62A C62 H62B 107.4 . . ?
C67 N1 C63 120.2(4) . . ?
C67 N1 C73 118.5(4) . . ?
C63 N1 C73 121.1(4) . . ?
C72 N2 C68 120.4(4) . . ?
C72 N2 C76 119.7(4) . . ?
C68 N2 C76 119.8(4) . . ?
N1 C63 C64 120.7(4) . . ?
N1 C63 H63 119.6 . . ?
C64 C63 H63 119.6 . . ?
C63 C64 C65 119.9(4) . . ?
C63 C64 H64 120.1 . . ?
C65 C64 H64 120.1 . . ?
C66 C65 C64 118.4(4) . . ?
C66 C65 C70 120.8(4) . . ?
C64 C65 C70 120.7(4) . . ?
C67 C66 C65 119.6(4) . . ?
C67 C66 H66 120.2 . . ?
C65 C66 H66 120.2 . . ?
N1 C67 C66 121.1(4) . . ?
N1 C67 H67 119.5 . . ?
C66 C67 H67 119.5 . . ?
N2 C68 C69 120.6(4) . . ?
N2 C68 H68 119.7 . . ?
C69 C68 H68 119.7 . . ?
C68 C69 C70 120.5(4) . . ?
C68 C69 H69 119.7 . . ?
C70 C69 H69 119.7 . . ?
C69 C70 C71 116.9(4) . . ?
C69 C70 C65 122.0(4) . . ?
C71 C70 C65 120.9(4) . . ?
C72 C71 C70 120.9(4) . . ?
C72 C71 H71 119.5 . . ?
C70 C71 H71 119.5 . . ?
N2 C72 C71 120.5(4) . . ?
N2 C72 H72 119.8 . . ?
C71 C72 H72 119.8 . . ?
C74 C73 N1 116.1(4) . . ?
C74 C73 H73A 108.3 . . ?
N1 C73 H73A 108.3 . . ?
C74 C73 H73B 108.3 . . ?
N1 C73 H73B 108.3 . . ?
H73A C73 H73B 107.4 . . ?
C73 C74 C75 110.1(4) . . ?
C73 C74 H74A 109.6 . . ?
C75 C74 H74A 109.6 . . ?
C73 C74 H74B 109.6 . . ?
C75 C74 H74B 109.6 . . ?
H74A C74 H74B 108.2 . . ?
C74 C75 H75A 109.5 . . ?
C74 C75 H75B 109.5 . . ?
H75A C75 H75B 109.5 . . ?
C74 C75 H75C 109.5 . . ?
H75A C75 H75C 109.5 . . ?
H75B C75 H75C 109.5 . . ?
C77 C76 N2 111.2(4) . . ?
C77 C76 H76A 109.4 . . ?
N2 C76 H76A 109.4 . . ?
C77 C76 H76B 109.4 . . ?
N2 C76 H76B 109.4 . . ?
H76A C76 H76B 108.0 . . ?
C76 C77 C78 109.0(4) . . ?
C76 C77 H77A 109.9 . . ?
C78 C77 H77A 109.9 . . ?
C76 C77 H77B 109.9 . . ?
C78 C77 H77B 109.9 . . ?
H77A C77 H77B 108.3 . . ?
C77 C78 H78A 109.5 . . ?
C77 C78 H78B 109.5 . . ?
H78A C78 H78B 109.5 . . ?
C77 C78 H78C 109.5 . . ?
H78A C78 H78C 109.5 . . ?
H78B C78 H78C 109.5 . . ?
F5 P1 F6 90.16(17) . . ?
F5 P1 F4 90.10(17) . . ?
F6 P1 F4 90.01(17) . . ?
F5 P1 F2 90.23(17) . . ?
F6 P1 F2 89.69(16) . . ?
F4 P1 F2 179.56(18) . . ?
F5 P1 F3 179.47(19) . . ?
F6 P1 F3 90.27(16) . . ?
F4 P1 F3 90.21(17) . . ?
F2 P1 F3 89.47(17) . . ?
F5 P1 F1 90.24(16) . . ?
F6 P1 F1 179.58(18) . . ?
F4 P1 F1 89.86(16) . . ?
F2 P1 F1 90.43(16) . . ?
F3 P1 F1 89.33(15) . . ?
F9 P2 F7 92.1(3) . . ?
F9 P2 F11 177.7(3) . . ?
F7 P2 F11 89.7(3) . . ?
F9 P2 F12 89.6(3) . . ?
F7 P2 F12 178.3(3) . . ?
F11 P2 F12 88.6(2) . . ?
F9 P2 F10 88.7(2) . . ?
F7 P2 F10 89.76(17) . . ?
F11 P2 F10 89.8(2) . . ?
F12 P2 F10 89.70(18) . . ?
F9 P2 F8 89.0(3) . . ?
F7 P2 F8 90.34(19) . . ?
F11 P2 F8 92.5(2) . . ?
F12 P2 F8 90.3(2) . . ?
F10 P2 F8 177.7(2) . . ?
C80 O17 C81 126.0(14) . . ?
C80 C79 H79A 109.5 . . ?
C80 C79 H79B 109.5 . . ?
H79A C79 H79B 109.5 . . ?
C80 C79 H79C 109.5 . . ?
H79A C79 H79C 109.5 . . ?
H79B C79 H79C 109.5 . . ?
O17 C80 C79 111.4(15) . . ?
O17 C80 H80A 109.3 . . ?
C79 C80 H80A 109.3 . . ?
O17 C80 H80B 109.3 . . ?
C79 C80 H80B 109.3 . . ?
H80A C80 H80B 108.0 . . ?
C82 C81 O17 112.8(14) . . ?
C82 C81 H81A 109.0 . . ?
O17 C81 H81A 109.0 . . ?
C82 C81 H81B 109.0 . . ?
O17 C81 H81B 109.0 . . ?
H81A C81 H81B 107.8 . . ?
C81 C82 H82A 109.5 . . ?
C81 C82 H82B 109.5 . . ?
H82A C82 H82B 109.5 . . ?
C81 C82 H82C 109.5 . . ?
H82A C82 H82C 109.5 . . ?
H82B C82 H82C 109.5 . . ?

loop_
_geom_bond_atom_site_label_1
_geom_bond_atom_site_label_2
_geom_bond_distance
_geom_bond_site_symmetry_2
_geom_bond_publ_flag
O1 C4 1.365(6) . ?
O1 C23 1.443(6) . ?
O2 C25 1.419(6) . ?
O2 C24 1.437(6) . ?
O3 C27 1.417(5) . ?
O3 C26 1.446(5) . ?
O4 C35 1.365(5) . ?
O4 C28 1.444(5) . ?
O5 C36 1.368(5) . ?
O5 C34 1.438(5) . ?
O6 C32 1.420(5) . ?
O6 C33 1.422(6) . ?
O7 C30 1.392(8) . ?
O7 C31 1.421(7) . ?
O8 C5 1.382(6) . ?
O8 C29 1.463(8) . ?
O9 C12 1.374(6) . ?
O9 C51 1.435(6) . ?
O10 C52 1.410(6) . ?
O10 C53 1.432(6) . ?
O11 C54 1.427(6) . ?
O11 C55 1.442(6) . ?
O12 C43 1.382(5) . ?
O12 C56 1.442(5) . ?
O13 C42 1.373(5) . ?
O13 C62 1.431(5) . ?
O14 C61 1.415(5) . ?
O14 C60 1.426(5) . ?
O15 C58 1.422(6) . ?
O15 C59 1.428(6) . ?
O16 C11 1.380(5) . ?
O16 C57 1.432(5) . ?
C1 C15 1.520(6) . ?
C1 C2 1.526(7) . ?
C1 C14 1.534(6) . ?
C1 C17 1.537(6) . ?
C2 C3 1.389(7) . ?
C2 C7 1.405(6) . ?
C3 C4 1.400(7) . ?
C3 H3 0.9500 . ?
C4 C5 1.429(7) . ?
C5 C6 1.364(7) . ?
C6 C7 1.391(7) . ?
C6 H6 0.9500 . ?
C7 C8 1.518(7) . ?
C8 C16 1.540(6) . ?
C8 C22 1.540(6) . ?
C8 C9 1.546(6) . ?
C9 C14 1.390(6) . ?
C9 C10 1.408(6) . ?
C10 C11 1.388(6) . ?
C10 H10 0.9500 . ?
C11 C12 1.412(6) . ?
C12 C13 1.400(6) . ?
C13 C14 1.379(7) . ?
C13 H13 0.9500 . ?
C15 H15A 0.9800 . ?
C15 H15B 0.9800 . ?
C15 H15C 0.9800 . ?
C16 H16A 0.9800 . ?
C16 H16B 0.9800 . ?
C16 H16C 0.9800 . ?
C17 C18 1.384(7) . ?
C17 C22 1.416(7) . ?
C18 C19 1.399(8) . ?
C18 H18 0.9500 . ?
C19 C20 1.375(9) . ?
C19 H19 0.9500 . ?
C20 C21 1.401(8) . ?
C20 H20 0.9500 . ?
C21 C22 1.370(7) . ?
C21 H21 0.9500 . ?
C23 C24 1.490(8) . ?
C23 H23A 0.9900 . ?
C23 H23B 0.9900 . ?
C24 H24A 0.9900 . ?
C24 H24B 0.9900 . ?
C25 C26 1.496(6) . ?
C25 H25A 0.9900 . ?
C25 H25B 0.9900 . ?
C26 H26A 0.9900 . ?
C26 H26B 0.9900 . ?
C27 C28 1.508(6) . ?
C27 H27A 0.9900 . ?
C27 H27B 0.9900 . ?
C28 H28A 0.9900 . ?
C28 H28B 0.9900 . ?
C29 C30 1.497(9) . ?
C29 H29A 0.9900 . ?
C29 H29B 0.9900 . ?
C30 H30A 0.9900 . ?
C30 H30B 0.9900 . ?
C31 C32 1.490(8) . ?
C31 H31A 0.9900 . ?
C31 H31B 0.9900 . ?
C32 H32A 0.9900 . ?
C32 H32B 0.9900 . ?
C33 C34 1.502(6) . ?
C33 H33A 0.9900 . ?
C33 H33B 0.9900 . ?
C34 H34A 0.9900 . ?
C34 H34B 0.9900 . ?
C35 C48 1.375(6) . ?
C35 C36 1.439(6) . ?
C36 C37 1.375(6) . ?
C37 C38 1.425(6) . ?
C37 H37 0.9500 . ?
C38 C39 1.413(6) . ?
C38 C47 1.438(6) . ?
C39 C40 1.395(6) . ?
C39 C49 1.521(6) . ?
C40 C41 1.429(6) . ?
C40 C45 1.442(6) . ?
C41 C42 1.362(6) . ?
C41 H41 0.9500 . ?
C42 C43 1.420(6) . ?
C43 C44 1.368(6) . ?
C44 C45 1.440(6) . ?
C44 H44 0.9500 . ?
C45 C46 1.393(6) . ?
C46 C47 1.416(6) . ?
C46 C50 1.518(5) . ?
C47 C48 1.421(6) . ?
C48 H48 0.9500 . ?
C49 H49A 0.9800 . ?
C49 H49B 0.9800 . ?
C49 H49C 0.9800 . ?
C50 H50A 0.9800 . ?
C50 H50B 0.9800 . ?
C50 H50C 0.9800 . ?
C51 C52 1.510(7) . ?
C51 H51A 0.9900 . ?
C51 H51B 0.9900 . ?
C52 H52A 0.9900 . ?
C52 H52B 0.9900 . ?
C53 C54 1.511(7) . ?
C53 H53A 0.9900 . ?
C53 H53B 0.9900 . ?
C54 H54A 0.9900 . ?
C54 H54B 0.9900 . ?
C55 C56 1.501(7) . ?
C55 H55A 0.9900 . ?
C55 H55B 0.9900 . ?
C56 H56A 0.9900 . ?
C56 H56B 0.9900 . ?
C57 C58 1.522(7) . ?
C57 H57A 0.9900 . ?
C57 H57B 0.9900 . ?
C58 H58A 0.9900 . ?
C58 H58B 0.9900 . ?
C59 C60 1.508(7) . ?
C59 H59A 0.9900 . ?
C59 H59B 0.9900 . ?
C60 H60A 0.9900 . ?
C60 H60B 0.9900 . ?
C61 C62 1.503(6) . ?
C61 H61A 0.9900 . ?
C61 H61B 0.9900 . ?
C62 H62A 0.9900 . ?
C62 H62B 0.9900 . ?
N1 C67 1.345(6) . ?
N1 C63 1.352(5) . ?
N1 C73 1.497(5) . ?
N2 C72 1.345(6) . ?
N2 C68 1.348(6) . ?
N2 C76 1.498(5) . ?
C63 C64 1.377(6) . ?
C63 H63 0.9500 . ?
C64 C65 1.393(6) . ?
C64 H64 0.9500 . ?
C65 C66 1.387(6) . ?
C65 C70 1.498(6) . ?
C66 C67 1.382(7) . ?
C66 H66 0.9500 . ?
C67 H67 0.9500 . ?
C68 C69 1.378(6) . ?
C68 H68 0.9500 . ?
C69 C70 1.386(6) . ?
C69 H69 0.9500 . ?
C70 C71 1.402(6) . ?
C71 C72 1.367(6) . ?
C71 H71 0.9500 . ?
C72 H72 0.9500 . ?
C73 C74 1.487(6) . ?
C73 H73A 0.9900 . ?
C73 H73B 0.9900 . ?
C74 C75 1.537(6) . ?
C74 H74A 0.9900 . ?
C74 H74B 0.9900 . ?
C75 H75A 0.9800 . ?
C75 H75B 0.9800 . ?
C75 H75C 0.9800 . ?
C76 C77 1.496(7) . ?
C76 H76A 0.9900 . ?
C76 H76B 0.9900 . ?
C77 C78 1.533(6) . ?
C77 H77A 0.9900 . ?
C77 H77B 0.9900 . ?
C78 H78A 0.9800 . ?
C78 H78B 0.9800 . ?
C78 H78C 0.9800 . ?
P1 F5 1.591(3) . ?
P1 F6 1.595(3) . ?
P1 F4 1.598(3) . ?
P1 F2 1.600(3) . ?
P1 F3 1.606(3) . ?
P1 F1 1.611(3) . ?
P2 F9 1.576(4) . ?
P2 F7 1.582(3) . ?
P2 F11 1.584(4) . ?
P2 F12 1.589(4) . ?
P2 F10 1.593(3) . ?
P2 F8 1.596(3) . ?
O17 C80 1.351(19) . ?
O17 C81 1.469(9) . ?
C79 C80 1.48(2) . ?
C79 H79A 0.9800 . ?
C79 H79B 0.9800 . ?
C79 H79C 0.9800 . ?
C80 H80A 0.9900 . ?
C80 H80B 0.9900 . ?
C81 C82 1.462(10) . ?
C81 H81A 0.9900 . ?
C81 H81B 0.9900 . ?
C82 H82A 0.9800 . ?
C82 H82B 0.9800 . ?
C82 H82C 0.9800 . ?

loop_
_geom_torsion_atom_site_label_1
_geom_torsion_atom_site_label_2
_geom_torsion_atom_site_label_3
_geom_torsion_atom_site_label_4
_geom_torsion
_geom_torsion_site_symmetry_1
_geom_torsion_site_symmetry_2
_geom_torsion_site_symmetry_3
_geom_torsion_site_symmetry_4
_geom_torsion_publ_flag
C15 C1 C2 C3 1.6(6) . . . . ?
C14 C1 C2 C3 -124.3(5) . . . . ?
C17 C1 C2 C3 126.4(5) . . . . ?
C15 C1 C2 C7 -179.2(4) . . . . ?
C14 C1 C2 C7 54.9(5) . . . . ?
C17 C1 C2 C7 -54.4(5) . . . . ?
C7 C2 C3 C4 1.2(7) . . . . ?
C1 C2 C3 C4 -179.7(4) . . . . ?
C23 O1 C4 C3 -1.8(7) . . . . ?
C23 O1 C4 C5 178.6(4) . . . . ?
C2 C3 C4 O1 179.1(4) . . . . ?
C2 C3 C4 C5 -1.3(7) . . . . ?
C29 O8 C5 C6 6.2(8) . . . . ?
C29 O8 C5 C4 -173.4(5) . . . . ?
O1 C4 C5 C6 -179.6(4) . . . . ?
C3 C4 C5 C6 0.8(7) . . . . ?
O1 C4 C5 O8 -0.1(6) . . . . ?
C3 C4 C5 O8 -179.6(4) . . . . ?
O8 C5 C6 C7 -179.6(4) . . . . ?
C4 C5 C6 C7 -0.1(7) . . . . ?
C5 C6 C7 C2 -0.1(7) . . . . ?
C5 C6 C7 C8 -179.0(4) . . . . ?
C3 C2 C7 C6 -0.5(7) . . . . ?
C1 C2 C7 C6 -179.7(4) . . . . ?
C3 C2 C7 C8 178.6(4) . . . . ?
C1 C2 C7 C8 -0.7(6) . . . . ?
C6 C7 C8 C16 0.1(7) . . . . ?
C2 C7 C8 C16 -178.9(4) . . . . ?
C6 C7 C8 C22 -125.4(5) . . . . ?
C2 C7 C8 C22 55.6(5) . . . . ?
C6 C7 C8 C9 125.2(5) . . . . ?
C2 C7 C8 C9 -53.8(5) . . . . ?
C7 C8 C9 C14 55.2(5) . . . . ?
C16 C8 C9 C14 -179.2(4) . . . . ?
C22 C8 C9 C14 -54.6(5) . . . . ?
C7 C8 C9 C10 -122.5(5) . . . . ?
C16 C8 C9 C10 3.1(6) . . . . ?
C22 C8 C9 C10 127.7(5) . . . . ?
C14 C9 C10 C11 2.0(7) . . . . ?
C8 C9 C10 C11 179.6(4) . . . . ?
C57 O16 C11 C10 -5.4(6) . . . . ?
C57 O16 C11 C12 174.6(4) . . . . ?
C9 C10 C11 O16 -178.3(4) . . . . ?
C9 C10 C11 C12 1.7(7) . . . . ?
C51 O9 C12 C13 26.6(6) . . . . ?
C51 O9 C12 C11 -155.1(4) . . . . ?
O16 C11 C12 O9 -1.7(6) . . . . ?
C10 C11 C12 O9 178.3(4) . . . . ?
O16 C11 C12 C13 176.7(4) . . . . ?
C10 C11 C12 C13 -3.3(7) . . . . ?
O9 C12 C13 C14 179.4(4) . . . . ?
C11 C12 C13 C14 1.1(7) . . . . ?
C12 C13 C14 C9 2.6(7) . . . . ?
C12 C13 C14 C1 -178.6(4) . . . . ?
C10 C9 C14 C13 -4.2(7) . . . . ?
C8 C9 C14 C13 178.0(4) . . . . ?
C10 C9 C14 C1 176.8(4) . . . . ?
C8 C9 C14 C1 -1.0(5) . . . . ?
C15 C1 C14 C13 1.7(7) . . . . ?
C2 C1 C14 C13 127.6(5) . . . . ?
C17 C1 C14 C13 -123.6(5) . . . . ?
C15 C1 C14 C9 -179.5(4) . . . . ?
C2 C1 C14 C9 -53.5(5) . . . . ?
C17 C1 C14 C9 55.3(5) . . . . ?
C15 C1 C17 C18 1.6(7) . . . . ?
C2 C1 C17 C18 -123.6(6) . . . . ?
C14 C1 C17 C18 127.2(6) . . . . ?
C15 C1 C17 C22 -179.7(4) . . . . ?
C2 C1 C17 C22 55.0(5) . . . . ?
C14 C1 C17 C22 -54.2(5) . . . . ?
C22 C17 C18 C19 2.9(9) . . . . ?
C1 C17 C18 C19 -178.5(6) . . . . ?
C17 C18 C19 C20 -3.0(11) . . . . ?
C18 C19 C20 C21 1.2(12) . . . . ?
C19 C20 C21 C22 0.6(10) . . . . ?
C20 C21 C22 C17 -0.7(9) . . . . ?
C20 C21 C22 C8 -179.1(6) . . . . ?
C18 C17 C22 C21 -1.0(8) . . . . ?
C1 C17 C22 C21 -179.8(5) . . . . ?
C18 C17 C22 C8 177.6(5) . . . . ?
C1 C17 C22 C8 -1.2(6) . . . . ?
C7 C8 C22 C21 124.2(6) . . . . ?
C16 C8 C22 C21 -1.7(7) . . . . ?
C9 C8 C22 C21 -126.4(5) . . . . ?
C7 C8 C22 C17 -54.3(5) . . . . ?
C16 C8 C22 C17 179.8(4) . . . . ?
C9 C8 C22 C17 55.1(5) . . . . ?
C4 O1 C23 C24 179.9(4) . . . . ?
C25 O2 C24 C23 -141.6(5) . . . . ?
O1 C23 C24 O2 -66.0(6) . . . . ?
C24 O2 C25 C26 -179.6(4) . . . . ?
C27 O3 C26 C25 -167.3(4) . . . . ?
O2 C25 C26 O3 -60.9(5) . . . . ?
C26 O3 C27 C28 -174.3(3) . . . . ?
C35 O4 C28 C27 179.1(3) . . . . ?
O3 C27 C28 O4 82.0(4) . . . . ?
C5 O8 C29 C30 -178.4(5) . . . . ?
C31 O7 C30 C29 94.8(7) . . . . ?
O8 C29 C30 O7 76.3(8) . . . . ?
C30 O7 C31 C32 178.9(5) . . . . ?
C33 O6 C32 C31 174.5(4) . . . . ?
O7 C31 C32 O6 74.2(6) . . . . ?
C32 O6 C33 C34 -173.8(4) . . . . ?
C36 O5 C34 C33 177.3(4) . . . . ?
O6 C33 C34 O5 -79.5(4) . . . . ?
C28 O4 C35 C48 11.3(6) . . . . ?
C28 O4 C35 C36 -168.8(3) . . . . ?
C34 O5 C36 C37 -7.0(6) . . . . ?
C34 O5 C36 C35 172.1(3) . . . . ?
O4 C35 C36 O5 -1.2(5) . . . . ?
C48 C35 C36 O5 178.7(3) . . . . ?
O4 C35 C36 C37 177.9(4) . . . . ?
C48 C35 C36 C37 -2.2(6) . . . . ?
O5 C36 C37 C38 -179.3(4) . . . . ?
C35 C36 C37 C38 1.6(6) . . . . ?
C36 C37 C38 C39 179.7(4) . . . . ?
C36 C37 C38 C47 0.7(6) . . . . ?
C37 C38 C39 C40 178.9(4) . . . . ?
C47 C38 C39 C40 -2.1(6) . . . . ?
C37 C38 C39 C49 -1.6(6) . . . . ?
C47 C38 C39 C49 177.4(4) . . . . ?
C38 C39 C40 C41 -178.9(4) . . . . ?
C49 C39 C40 C41 1.6(6) . . . . ?
C38 C39 C40 C45 1.3(6) . . . . ?
C49 C39 C40 C45 -178.2(4) . . . . ?
C39 C40 C41 C42 -178.7(4) . . . . ?
C45 C40 C41 C42 1.1(6) . . . . ?
C40 C41 C42 O13 176.3(4) . . . . ?
C40 C41 C42 C43 -1.8(6) . . . . ?
C62 O13 C42 C41 5.7(6) . . . . ?
C62 O13 C42 C43 -176.1(4) . . . . ?
C56 O12 C43 C44 4.6(6) . . . . ?
C56 O12 C43 C42 -173.7(4) . . . . ?
C41 C42 C43 C44 0.5(6) . . . . ?
O13 C42 C43 C44 -177.8(4) . . . . ?
C41 C42 C43 O12 178.9(4) . . . . ?
O13 C42 C43 O12 0.6(5) . . . . ?
O12 C43 C44 C45 -176.8(4) . . . . ?
C42 C43 C44 C45 1.4(6) . . . . ?
C43 C44 C45 C46 177.0(4) . . . . ?
C43 C44 C45 C40 -2.1(6) . . . . ?
C39 C40 C45 C46 1.6(6) . . . . ?
C41 C40 C45 C46 -178.3(4) . . . . ?
C39 C40 C45 C44 -179.3(4) . . . . ?
C41 C40 C45 C44 0.8(6) . . . . ?
C44 C45 C46 C47 177.5(4) . . . . ?
C40 C45 C46 C47 -3.5(6) . . . . ?
C44 C45 C46 C50 -4.4(6) . . . . ?
C40 C45 C46 C50 174.6(4) . . . . ?
C45 C46 C47 C48 -175.6(4) . . . . ?
C50 C46 C47 C48 6.2(6) . . . . ?
C45 C46 C47 C38 2.6(6) . . . . ?
C50 C46 C47 C38 -175.6(4) . . . . ?
C39 C38 C47 C46 0.2(6) . . . . ?
C37 C38 C47 C46 179.2(4) . . . . ?
C39 C38 C47 C48 178.5(4) . . . . ?
C37 C38 C47 C48 -2.5(5) . . . . ?
O4 C35 C48 C47 -179.8(4) . . . . ?
C36 C35 C48 C47 0.3(6) . . . . ?
C46 C47 C48 C35 -179.7(4) . . . . ?
C38 C47 C48 C35 2.0(6) . . . . ?
C12 O9 C51 C52 -179.3(4) . . . . ?
C53 O10 C52 C51 165.3(4) . . . . ?
O9 C51 C52 O10 77.5(5) . . . . ?
C52 O10 C53 C54 -179.5(4) . . . . ?
C55 O11 C54 C53 -81.7(5) . . . . ?
O10 C53 C54 O11 -82.7(5) . . . . ?
C54 O11 C55 C56 -156.2(4) . . . . ?
C43 O12 C56 C55 86.2(5) . . . . ?
O11 C55 C56 O12 -81.6(5) . . . . ?
C11 O16 C57 C58 172.8(4) . . . . ?
C59 O15 C58 C57 -151.5(4) . . . . ?
O16 C57 C58 O15 -78.8(5) . . . . ?
C58 O15 C59 C60 -80.6(5) . . . . ?
C61 O14 C60 C59 -176.8(4) . . . . ?
O15 C59 C60 O14 -76.0(6) . . . . ?
C60 O14 C61 C62 163.6(4) . . . . ?
C42 O13 C62 C61 -89.2(5) . . . . ?
O14 C61 C62 O13 80.0(5) . . . . ?
C67 N1 C63 C64 2.4(6) . . . . ?
C73 N1 C63 C64 -173.0(4) . . . . ?
N1 C63 C64 C65 0.8(6) . . . . ?
C63 C64 C65 C66 -3.3(6) . . . . ?
C63 C64 C65 C70 173.1(4) . . . . ?
C64 C65 C66 C67 2.8(7) . . . . ?
C70 C65 C66 C67 -173.6(4) . . . . ?
C63 N1 C67 C66 -3.0(7) . . . . ?
C73 N1 C67 C66 172.6(4) . . . . ?
C65 C66 C67 N1 0.3(7) . . . . ?
C72 N2 C68 C69 -2.8(7) . . . . ?
C76 N2 C68 C69 176.1(5) . . . . ?
N2 C68 C69 C70 0.7(8) . . . . ?
C68 C69 C70 C71 1.5(7) . . . . ?
C68 C69 C70 C65 -174.1(4) . . . . ?
C66 C65 C70 C69 -169.7(4) . . . . ?
C64 C65 C70 C69 13.9(6) . . . . ?
C66 C65 C70 C71 14.8(6) . . . . ?
C64 C65 C70 C71 -161.5(4) . . . . ?
C69 C70 C71 C72 -1.9(6) . . . . ?
C65 C70 C71 C72 173.8(4) . . . . ?
C68 N2 C72 C71 2.4(7) . . . . ?
C76 N2 C72 C71 -176.5(4) . . . . ?
C70 C71 C72 N2 -0.1(7) . . . . ?
C67 N1 C73 C74 136.8(5) . . . . ?
C63 N1 C73 C74 -47.7(6) . . . . ?
N1 C73 C74 C75 -174.7(4) . . . . ?
C72 N2 C76 C77 87.5(5) . . . . ?
C68 N2 C76 C77 -91.4(5) . . . . ?
N2 C76 C77 C78 177.1(4) . . . . ?
C81 O17 C80 C79 -179.0(14) . . . . ?
C80 O17 C81 C82 113.2(19) . . . . ?
